data_4063063
_journal_name_full Organometallics
_journal_paper_doi 10.1021/om049863h
_journal_year 2004
_chemical_formula_sum 'C71 H131 N3 O15 Si6 Zn8'
_chemical_formula_weight 1958.29
_space_group_IT_number 1
_symmetry_cell_setting triclinic
_symmetry_space_group_name_Hall 'P 1'
_symmetry_space_group_name_H-M 'P 1'
_cell_angle_alpha 68.66(3)
_cell_angle_beta 69.74(3)
_cell_angle_gamma 79.88(3)
_cell_formula_units_Z 1
_cell_length_a 12.893(3)
_cell_length_b 13.297(3)
_cell_length_c 15.071(3)
_cell_measurement_temperature 133(2)
_cell_volume 2254.4(8)
_diffrn_ambient_temperature 133(2)
_exptl_crystal_density_diffrn 1.442
_cod_database_code 4063063

loop_
_symmetry_equiv_pos_as_xyz
'x, y, z'

loop_
_atom_site_label
_atom_site_type_symbol
_atom_site_fract_x
_atom_site_fract_y
_atom_site_fract_z
_atom_site_U_iso_or_equiv
_atom_site_adp_type
_atom_site_occupancy
_atom_site_symmetry_multiplicity
_atom_site_calc_flag
_atom_site_refinement_flags
_atom_site_disorder_assembly
_atom_site_disorder_group
Zn1 Zn 0.54706(4) 0.71621(5) 0.61444(4) 0.02400(13) Uani 1 1 d . . .
Zn2 Zn 0.78189(5) 0.66455(5) 0.42044(4) 0.02680(14) Uani 1 1 d . . .
Zn3 Zn 0.80184(5) 0.39162(5) 0.81193(5) 0.02735(14) Uani 1 1 d . . .
Zn4 Zn 0.87455(4) 0.73054(5) 0.58114(4) 0.02364(13) Uani 1 1 d . . .
Zn5 Zn 0.72981(5) 0.89988(5) 0.65013(5) 0.02714(14) Uani 1 1 d . . .
Zn6 Zn 0.90319(5) 0.59254(5) 0.78709(5) 0.02982(15) Uani 1 1 d . . .
Zn7 Zn 0.67127(5) 0.49950(5) 0.65303(5) 0.03064(15) Uani 1 1 d . . .
Zn8 Zn 0.45028(5) 0.95102(5) 0.58271(5) 0.03358(15) Uani 1 1 d . . .
Si1 Si 0.82144(12) 1.04728(12) 0.29101(12) 0.0294(3) Uani 1 1 d . . .
Si2 Si 0.53217(14) 0.79074(13) 0.91355(12) 0.0327(3) Uani 1 1 d . . .
Si9 Si 1.00036(13) 0.31996(13) 0.52966(13) 0.0312(3) Uani 1 1 d . . .
Si10 Si 0.91488(11) 0.52014(12) 0.59260(11) 0.0227(3) Uani 1 1 d . . .
Si11 Si 0.69711(11) 0.87769(11) 0.48422(11) 0.0224(3) Uani 1 1 d . . .
Si12 Si 0.67489(11) 0.64248(11) 0.78466(10) 0.0211(3) Uani 1 1 d . . .
N1 N 0.5755(4) 0.6687(4) 0.8873(3) 0.0242(9) Uani 1 1 d . . .
N2 N 0.6992(3) 0.9886(3) 0.3787(3) 0.0241(9) Uani 1 1 d . . .
N3 N 1.0222(4) 0.4431(4) 0.5378(3) 0.0265(10) Uani 1 1 d . . .
O1 O 0.7547(3) 0.7439(3) 0.7173(3) 0.0239(7) Uani 1 1 d . . .
O1L O 1.2204(4) 0.9031(5) 0.4268(4) 0.0594(14) Uani 1 1 d . . .
O2 O 0.6210(3) 0.6182(3) 0.7114(3) 0.0241(7) Uani 1 1 d . . .
O2L O 1.0210(3) 0.8024(4) 0.5547(4) 0.0475(12) Uani 1 1 d . . .
O3 O 0.7532(3) 0.5376(3) 0.8251(3) 0.0243(8) Uani 1 1 d . . .
O3L O 0.6451(4) 0.3208(4) 0.8458(4) 0.0479(12) Uani 1 1 d . . .
O4 O 0.5927(3) 0.8937(3) 0.5814(3) 0.0256(8) Uani 1 1 d . . .
O4L O 0.5079(7) 0.1395(5) 0.9536(5) 0.090(2) Uani 1 1 d . . .
O5 O 0.8081(3) 0.8700(3) 0.5141(3) 0.0256(8) Uani 1 1 d . . .
O6 O 0.6743(3) 0.7626(3) 0.4813(3) 0.0244(7) Uani 1 1 d . . .
O6L O 1.1107(17) 0.941(2) 0.9106(14) 0.236(11) Uani 1 1 d . . .
O7 O 0.8634(3) 0.6226(3) 0.5164(3) 0.0292(8) Uani 1 1 d . . .
O7L O 0.9037(12) 0.8762(19) 0.9891(13) 0.219(9) Uani 1 1 d . . .
O8 O 0.9501(3) 0.5843(3) 0.6509(3) 0.0254(8) Uani 1 1 d . . .
O9 O 0.8151(3) 0.4389(3) 0.6669(3) 0.0254(8) Uani 1 1 d . . .
C1 C 0.5244(4) 0.5733(5) 0.9698(4) 0.0277(11) Uani 1 1 d . . .
C1L C 1.0321(6) 0.9161(6) 0.5309(6) 0.0501(18) Uani 1 1 d . . .
H1LA H 1.0564 0.9269 0.5822 0.060 Uiso 1 1 calc R . .
H1LB H 0.9594 0.9558 0.5316 0.060 Uiso 1 1 calc R . .
C2 C 0.5707(5) 0.5216(5) 1.0486(4) 0.0316(12) Uani 1 1 d . . .
C2L C 1.1139(7) 0.9593(6) 0.4309(7) 0.062(2) Uani 1 1 d . . .
H2LA H 1.0875 0.9517 0.3795 0.075 Uiso 1 1 calc R . .
H2LB H 1.1207 1.0372 0.4158 0.075 Uiso 1 1 calc R . .
C3 C 0.5157(6) 0.4366(5) 1.1296(5) 0.0402(14) Uani 1 1 d . . .
H3A H 0.5459 0.4011 1.1832 0.048 Uiso 1 1 calc R . .
C3L C 1.1288(5) 0.7455(6) 0.5494(7) 0.055(2) Uani 1 1 d . . .
H3LA H 1.1223 0.6681 0.5618 0.066 Uiso 1 1 calc R . .
H3LB H 1.1548 0.7504 0.6022 0.066 Uiso 1 1 calc R . .
C4 C 0.4188(5) 0.4032(5) 1.1336(5) 0.0425(15) Uani 1 1 d . . .
H4A H 0.3823 0.3456 1.1897 0.051 Uiso 1 1 calc R . .
C4L C 1.2101(6) 0.7913(7) 0.4510(7) 0.0541(19) Uani 1 1 d . . .
H4LA H 1.2831 0.7525 0.4507 0.065 Uiso 1 1 calc R . .
H4LB H 1.1875 0.7799 0.3991 0.065 Uiso 1 1 calc R . .
C5 C 0.3750(5) 0.4534(6) 1.0562(5) 0.0404(15) Uani 1 1 d . . .
H5A H 0.3082 0.4294 1.0593 0.048 Uiso 1 1 calc R . .
C5L C 0.6549(6) 0.2321(6) 0.8089(6) 0.0488(18) Uani 1 1 d . . .
H5LA H 0.7115 0.1771 0.8311 0.059 Uiso 1 1 calc R . .
H5LB H 0.6792 0.2589 0.7348 0.059 Uiso 1 1 calc R . .
C6 C 0.4224(6) 0.7673(6) 1.0379(5) 0.0484(17) Uani 1 1 d . . .
H6A H 0.3528 0.7538 1.0326 0.073 Uiso 1 1 calc R . .
H6B H 0.4116 0.8313 1.0585 0.073 Uiso 1 1 calc R . .
H6C H 0.4453 0.7045 1.0878 0.073 Uiso 1 1 calc R . .
C6L C 0.5451(8) 0.1813(8) 0.8478(8) 0.075(3) Uani 1 1 d . . .
H6LA H 0.4893 0.2362 0.8242 0.090 Uiso 1 1 calc R . .
H6LB H 0.5525 0.1222 0.8204 0.090 Uiso 1 1 calc R . .
C7 C 0.4262(5) 0.5391(5) 0.9728(4) 0.0324(12) Uani 1 1 d . . .
C7L C 0.5969(8) 0.2759(10) 0.9601(7) 0.083(3) Uani 1 1 d . . .
H7LA H 0.6518 0.2229 0.9873 0.100 Uiso 1 1 calc R . .
H7LB H 0.5838 0.3357 0.9877 0.100 Uiso 1 1 calc R . .
C8 C 0.3721(5) 0.5906(6) 0.8903(5) 0.0412(15) Uani 1 1 d . . .
H8A H 0.4200 0.6486 0.8364 0.049 Uiso 1 1 calc R . .
C8L C 0.4940(8) 0.2238(8) 0.9928(8) 0.079(3) Uani 1 1 d . . .
H8LA H 0.4679 0.1945 1.0669 0.094 Uiso 1 1 calc R . .
H8LB H 0.4369 0.2779 0.9708 0.094 Uiso 1 1 calc R . .
C9 C 0.2574(6) 0.6433(9) 0.9277(6) 0.067(2) Uani 1 1 d . . .
H9A H 0.2639 0.6988 0.9537 0.100 Uiso 1 1 calc R . .
H9B H 0.2088 0.5882 0.9811 0.100 Uiso 1 1 calc R . .
H9C H 0.2260 0.6767 0.8722 0.100 Uiso 1 1 calc R . .
C9L C 0.1930(12) 0.1297(13) 1.0894(14) 0.120(5) Uani 1 1 d . . .
C10 C 0.6491(6) 0.8516(6) 0.9179(5) 0.0459(16) Uani 1 1 d . . .
H10A H 0.6740 0.8046 0.9748 0.069 Uiso 1 1 calc R . .
H10B H 0.6244 0.9229 0.9254 0.069 Uiso 1 1 calc R . .
H10C H 0.7104 0.8592 0.8557 0.069 Uiso 1 1 calc R . .
C10L C 0.2058(11) 0.1630(12) 1.1604(10) 0.096(4) Uani 1 1 d . . .
H10D H 0.2524 0.1201 1.1988 0.115 Uiso 1 1 calc R . .
C11 C 0.4669(6) 0.8903(6) 0.8194(5) 0.0426(15) Uani 1 1 d . . .
H11A H 0.4053 0.8576 0.8179 0.064 Uiso 1 1 calc R . .
H11B H 0.5222 0.9096 0.7529 0.064 Uiso 1 1 calc R . .
H11C H 0.4391 0.9554 0.8383 0.064 Uiso 1 1 calc R . .
C11L C 0.1542(11) 0.2552(12) 1.1782(10) 0.098(4) Uani 1 1 d . . .
H11D H 0.1616 0.2726 1.2314 0.118 Uiso 1 1 calc R . .
C12 C 0.6771(5) 0.5538(6) 1.0507(5) 0.0382(14) Uani 1 1 d . . .
H12A H 0.7087 0.6117 0.9859 0.046 Uiso 1 1 calc R . .
C12L C 0.0903(12) 0.3248(13) 1.1195(11) 0.111(5) Uani 1 1 d . . .
H12B H 0.0552 0.3901 1.1307 0.133 Uiso 1 1 calc R . .
C13 C 0.7637(6) 0.4593(6) 1.0617(5) 0.0449(15) Uani 1 1 d . . .
H13A H 0.8340 0.4858 1.0531 0.067 Uiso 1 1 calc R . .
H13B H 0.7743 0.4259 1.0107 0.067 Uiso 1 1 calc R . .
H13C H 0.7384 0.4055 1.1285 0.067 Uiso 1 1 calc R . .
C13L C 0.0813(13) 0.2966(14) 1.0499(10) 0.114(5) Uani 1 1 d . . .
H13D H 0.0386 0.3432 1.0092 0.137 Uiso 1 1 calc R . .
C14L C 0.1308(13) 0.2010(15) 1.0300(11) 0.118(5) Uani 1 1 d . . .
H14A H 0.1220 0.1848 0.9766 0.142 Uiso 1 1 calc R . .
C15 C 0.5929(4) 1.0358(4) 0.3668(4) 0.0262(11) Uani 1 1 d . . .
C15L C 0.2481(15) 0.0318(19) 1.076(2) 0.240(17) Uani 1 1 d . . .
H15A H 0.2809 0.0427 1.0038 0.360 Uiso 1 1 calc R . .
H15B H 0.1949 -0.0248 1.1057 0.360 Uiso 1 1 calc R . .
H15C H 0.3066 0.0099 1.1076 0.360 Uiso 1 1 calc R . .
C16 C 0.5403(5) 0.9952(5) 0.3186(4) 0.0300(12) Uani 1 1 d . . .
C16L C 1.0444(19) 0.961(4) 0.861(2) 0.39(4) Uani 1 1 d . . .
H16A H 1.0458 1.0400 0.8269 0.467 Uiso 1 1 calc R . .
H16B H 1.0829 0.9283 0.8079 0.467 Uiso 1 1 calc R . .
C17 C 0.4381(5) 1.0406(5) 0.3091(5) 0.0360(13) Uani 1 1 d . . .
H17A H 0.4015 1.0121 0.2793 0.043 Uiso 1 1 calc R . .
C17L C 0.9477(16) 0.942(2) 0.8844(14) 0.169(9) Uani 1 1 d . . .
H17B H 0.9405 0.9040 0.8414 0.203 Uiso 1 1 calc R . .
H17C H 0.9029 1.0113 0.8717 0.203 Uiso 1 1 calc R . .
C18 C 0.3883(5) 1.1267(5) 0.3422(5) 0.0382(13) Uani 1 1 d . . .
H18A H 0.3175 1.1559 0.3357 0.046 Uiso 1 1 calc R . .
C18L C 1.0678(16) 0.881(2) 1.0088(13) 0.168(9) Uani 1 1 d . . .
H18B H 1.1208 0.8200 1.0273 0.201 Uiso 1 1 calc R . .
H18C H 1.0578 0.9267 1.0510 0.201 Uiso 1 1 calc R . .
C19 C 0.4403(5) 1.1706(5) 0.3847(5) 0.0352(13) Uani 1 1 d . . .
H19A H 0.4068 1.2320 0.4042 0.042 Uiso 1 1 calc R . .
C19L C 0.973(3) 0.844(4) 1.0269(14) 0.487(17) Uani 1 1 d . . .
H19B H 0.9922 0.7697 1.0236 0.584 Uiso 1 1 calc R . .
H19C H 0.9343 0.8350 1.0984 0.584 Uiso 1 1 calc R . .
C20 C 0.5416(5) 1.1254(5) 0.3990(4) 0.0293(12) Uani 1 1 d . . .
C21 C 0.5975(5) 1.1789(5) 0.4441(4) 0.0317(12) Uani 1 1 d . . .
H21A H 0.6658 1.1338 0.4542 0.038 Uiso 1 1 calc R . .
C22 C 0.6314(5) 1.2928(5) 0.3731(5) 0.0391(14) Uani 1 1 d . . .
H22A H 0.6768 1.2891 0.3070 0.059 Uiso 1 1 calc R . .
H22B H 0.6741 1.3220 0.3999 0.059 Uiso 1 1 calc R . .
H22C H 0.5649 1.3400 0.3672 0.059 Uiso 1 1 calc R . .
C24 C 0.5934(5) 0.9029(5) 0.2757(5) 0.0351(13) Uani 1 1 d . . .
H24A H 0.6666 0.8803 0.2883 0.042 Uiso 1 1 calc R . .
C25 C 0.5234(5) 0.8039(5) 0.3256(5) 0.0376(13) Uani 1 1 d . . .
H25A H 0.5120 0.7779 0.3979 0.056 Uiso 1 1 calc R . .
H25B H 0.5618 0.7465 0.2977 0.056 Uiso 1 1 calc R . .
H25C H 0.4515 0.8237 0.3133 0.056 Uiso 1 1 calc R . .
C26 C 0.6144(7) 0.9414(7) 0.1618(5) 0.0495(17) Uani 1 1 d . . .
H26A H 0.6539 0.8833 0.1354 0.074 Uiso 1 1 calc R . .
H26B H 0.6592 1.0049 0.1298 0.074 Uiso 1 1 calc R . .
H26C H 0.5434 0.9606 0.1477 0.074 Uiso 1 1 calc R . .
C28 C 1.1346(4) 0.4785(5) 0.4937(5) 0.0302(12) Uani 1 1 d . . .
C29 C 1.1745(5) 0.5369(5) 0.3907(5) 0.0342(13) Uani 1 1 d . . .
C30 C 1.2849(5) 0.5632(6) 0.3483(5) 0.0444(16) Uani 1 1 d . . .
H30A H 1.3119 0.6028 0.2790 0.053 Uiso 1 1 calc R . .
C31 C 1.3561(5) 0.5324(6) 0.4064(6) 0.0493(17) Uani 1 1 d . . .
H31A H 1.4317 0.5491 0.3767 0.059 Uiso 1 1 calc R . .
C33 C 1.0807(7) 0.6974(6) 0.2915(6) 0.0517(17) Uani 1 1 d . . .
H33A H 1.0498 0.7203 0.3508 0.078 Uiso 1 1 calc R . .
H33B H 1.0291 0.7205 0.2520 0.078 Uiso 1 1 calc R . .
H33C H 1.1516 0.7303 0.2507 0.078 Uiso 1 1 calc R . .
C34 C 1.0987(5) 0.5760(5) 0.3235(5) 0.0371(13) Uani 1 1 d . . .
H34A H 1.0252 0.5440 0.3633 0.044 Uiso 1 1 calc R . .
C35 C 1.1453(7) 0.5409(7) 0.2299(6) 0.058(2) Uani 1 1 d . . .
H35A H 1.1535 0.4618 0.2502 0.087 Uiso 1 1 calc R . .
H35B H 1.2177 0.5710 0.1901 0.087 Uiso 1 1 calc R . .
H35C H 1.0945 0.5675 0.1897 0.087 Uiso 1 1 calc R . .
C36 C 0.8876(6) 0.3378(6) 0.4738(6) 0.0446(16) Uani 1 1 d . . .
H36A H 0.9081 0.3905 0.4061 0.067 Uiso 1 1 calc R . .
H36B H 0.8191 0.3641 0.5152 0.067 Uiso 1 1 calc R . .
H36C H 0.8762 0.2684 0.4707 0.067 Uiso 1 1 calc R . .
C37 C 1.1328(6) 0.2721(6) 0.4494(6) 0.0467(16) Uani 1 1 d . . .
H37A H 1.1550 0.3274 0.3832 0.070 Uiso 1 1 calc R . .
H37B H 1.1214 0.2048 0.4423 0.070 Uiso 1 1 calc R . .
H37C H 1.1910 0.2591 0.4809 0.070 Uiso 1 1 calc R . .
C38 C 0.9677(5) 0.2097(5) 0.6518(5) 0.0397(14) Uani 1 1 d . . .
H38A H 0.8963 0.2275 0.6960 0.060 Uiso 1 1 calc R . .
H38B H 1.0258 0.2012 0.6825 0.060 Uiso 1 1 calc R . .
H38C H 0.9638 0.1420 0.6415 0.060 Uiso 1 1 calc R . .
C40 C 0.7388(5) 1.0393(5) 0.6626(5) 0.0398(14) Uani 1 1 d . . .
H40A H 0.6642 1.0674 0.6919 0.060 Uiso 1 1 calc R . .
H40B H 0.7726 1.0904 0.5962 0.060 Uiso 1 1 calc R . .
H40C H 0.7840 1.0298 0.7059 0.060 Uiso 1 1 calc R . .
C41 C 0.3920(5) 0.7309(5) 0.6139(5) 0.0362(13) Uani 1 1 d . . .
H41A H 0.3758 0.6676 0.6032 0.054 Uiso 1 1 calc R . .
H41B H 0.3812 0.7964 0.5599 0.054 Uiso 1 1 calc R . .
H41C H 0.3420 0.7359 0.6783 0.054 Uiso 1 1 calc R . .
C43 C 0.8850(5) 1.1244(5) 0.3388(5) 0.0391(14) Uani 1 1 d . . .
H43A H 0.8449 1.1950 0.3346 0.059 Uiso 1 1 calc R . .
H43B H 0.9627 1.1350 0.2983 0.059 Uiso 1 1 calc R . .
H43C H 0.8808 1.0839 0.4087 0.059 Uiso 1 1 calc R . .
C44 C 0.3656(8) 0.5074(8) 0.8443(6) 0.063(2) Uani 1 1 d . . .
H44A H 0.4400 0.4757 0.8196 0.095 Uiso 1 1 calc R . .
H44B H 0.3350 0.5430 0.7885 0.095 Uiso 1 1 calc R . .
H44C H 0.3177 0.4503 0.8952 0.095 Uiso 1 1 calc R . .
C46 C 1.2047(4) 0.4491(5) 0.5538(5) 0.0309(12) Uani 1 1 d . . .
C47 C 1.3151(5) 0.4767(5) 0.5083(6) 0.0422(15) Uani 1 1 d . . .
H47A H 1.3634 0.4570 0.5481 0.051 Uiso 1 1 calc R . .
C48 C 1.1667(5) 0.3869(5) 0.6652(5) 0.0335(13) Uani 1 1 d . . .
H48A H 1.0851 0.3792 0.6860 0.040 Uiso 1 1 calc R . .
C49 C 1.1870(6) 0.4462(6) 0.7278(6) 0.0451(16) Uani 1 1 d . . .
H49A H 1.1542 0.4072 0.7992 0.068 Uiso 1 1 calc R . .
H49B H 1.1528 0.5198 0.7112 0.068 Uiso 1 1 calc R . .
H49C H 1.2668 0.4494 0.7129 0.068 Uiso 1 1 calc R . .
C50 C 1.2229(6) 0.2733(6) 0.6904(6) 0.0467(16) Uani 1 1 d . . .
H50A H 1.1889 0.2327 0.7611 0.070 Uiso 1 1 calc R . .
H50B H 1.3019 0.2785 0.6777 0.070 Uiso 1 1 calc R . .
H50C H 1.2138 0.2358 0.6485 0.070 Uiso 1 1 calc R . .
C51 C 0.5231(6) 1.1894(5) 0.5451(5) 0.0395(14) Uani 1 1 d . . .
H51A H 0.5036 1.1173 0.5933 0.059 Uiso 1 1 calc R . .
H51B H 0.4555 1.2332 0.5366 0.059 Uiso 1 1 calc R . .
H51C H 0.5628 1.2243 0.5700 0.059 Uiso 1 1 calc R . .
C52 C 0.7904(6) 1.1384(6) 0.1748(5) 0.0463(15) Uani 1 1 d . . .
H52A H 0.7183 1.1771 0.1926 0.069 Uiso 1 1 calc R . .
H52B H 0.7886 1.0954 0.1346 0.069 Uiso 1 1 calc R . .
H52C H 0.8479 1.1907 0.1360 0.069 Uiso 1 1 calc R . .
C53 C 0.9216(5) 0.9353(6) 0.2627(5) 0.0433(15) Uani 1 1 d . . .
H53A H 0.8871 0.8906 0.2426 0.065 Uiso 1 1 calc R . .
H53B H 0.9427 0.8908 0.3224 0.065 Uiso 1 1 calc R . .
H53C H 0.9877 0.9657 0.2081 0.065 Uiso 1 1 calc R . .
C54 C 0.6553(7) 0.5995(7) 1.1366(5) 0.0508(17) Uani 1 1 d . . .
H54A H 0.7250 0.6216 1.1345 0.076 Uiso 1 1 calc R . .
H54B H 0.6249 0.5437 1.2010 0.076 Uiso 1 1 calc R . .
H54C H 0.6023 0.6622 1.1288 0.076 Uiso 1 1 calc R . .
C60 C 0.2959(5) 0.9971(6) 0.6150(6) 0.0494(17) Uani 1 1 d . . .
H60A H 0.2865 1.0686 0.6226 0.074 Uiso 1 1 calc R . .
H60B H 0.2546 0.9452 0.6778 0.074 Uiso 1 1 calc R . .
H60C H 0.2678 1.0010 0.5611 0.074 Uiso 1 1 calc R . .
C61 C 0.7976(6) 0.6263(6) 0.3034(6) 0.0475(16) Uani 1 1 d . . .
H61A H 0.8739 0.5991 0.2780 0.071 Uiso 1 1 calc R . .
H61B H 0.7802 0.6904 0.2514 0.071 Uiso 1 1 calc R . .
H61C H 0.7467 0.5702 0.3219 0.071 Uiso 1 1 calc R . .
C200 C 0.9822(6) 0.6332(7) 0.8566(6) 0.0537(19) Uani 1 1 d . . .
H20A H 1.0249 0.5699 0.8877 0.080 Uiso 1 1 calc R . .
H20B H 0.9290 0.6605 0.9084 0.080 Uiso 1 1 calc R . .
H20C H 1.0326 0.6898 0.8087 0.080 Uiso 1 1 calc R . .
C300 C 0.5826(5) 0.4733(6) 0.5811(6) 0.0453(17) Uani 1 1 d . . .
H30B H 0.5606 0.3984 0.6118 0.068 Uiso 1 1 calc R . .
H30C H 0.6267 0.4860 0.5108 0.068 Uiso 1 1 calc R . .
H30D H 0.5162 0.5226 0.5848 0.068 Uiso 1 1 calc R . .
C400 C 0.9017(6) 0.2940(6) 0.8831(6) 0.0484(16) Uani 1 1 d . . .
H40D H 0.9480 0.2489 0.8435 0.073 Uiso 1 1 calc R . .
H40E H 0.8579 0.2477 0.9483 0.073 Uiso 1 1 calc R . .
H40F H 0.9489 0.3366 0.8930 0.073 Uiso 1 1 calc R . .

loop_
_atom_site_aniso_label
_atom_site_aniso_U_11
_atom_site_aniso_U_22
_atom_site_aniso_U_33
_atom_site_aniso_U_23
_atom_site_aniso_U_13
_atom_site_aniso_U_12
Zn1 0.0209(3) 0.0279(3) 0.0232(3) -0.0077(3) -0.0069(2) -0.0026(2)
Zn2 0.0289(3) 0.0321(3) 0.0226(3) -0.0135(3) -0.0085(2) 0.0011(2)
Zn3 0.0293(3) 0.0278(3) 0.0250(3) -0.0093(3) -0.0090(3) 0.0011(2)
Zn4 0.0215(3) 0.0265(3) 0.0236(3) -0.0088(3) -0.0066(2) -0.0021(2)
Zn5 0.0325(3) 0.0255(3) 0.0245(3) -0.0108(3) -0.0056(2) -0.0051(2)
Zn6 0.0278(3) 0.0410(4) 0.0269(3) -0.0159(3) -0.0096(3) -0.0044(3)
Zn7 0.0283(3) 0.0347(3) 0.0404(4) -0.0227(3) -0.0163(3) 0.0043(3)
Zn8 0.0260(3) 0.0352(4) 0.0379(4) -0.0149(3) -0.0066(3) 0.0024(3)
Si1 0.0278(7) 0.0291(8) 0.0245(8) -0.0062(7) -0.0013(6) -0.0044(6)
Si2 0.0421(9) 0.0311(8) 0.0223(8) -0.0124(7) -0.0052(7) 0.0027(7)
Si9 0.0300(7) 0.0319(8) 0.0359(9) -0.0180(7) -0.0102(6) 0.0026(6)
Si10 0.0208(6) 0.0278(7) 0.0218(7) -0.0115(6) -0.0063(5) -0.0002(5)
Si11 0.0224(6) 0.0240(7) 0.0199(7) -0.0074(6) -0.0049(5) -0.0021(5)
Si12 0.0222(6) 0.0240(7) 0.0173(7) -0.0077(6) -0.0049(5) -0.0024(5)
N1 0.026(2) 0.028(2) 0.018(2) -0.007(2) -0.0053(18) -0.0026(18)
N2 0.024(2) 0.024(2) 0.022(2) -0.007(2) -0.0058(18) -0.0011(17)
N3 0.021(2) 0.034(2) 0.024(2) -0.012(2) -0.0044(18) -0.0009(18)
O1 0.0257(18) 0.0286(19) 0.0190(18) -0.0092(16) -0.0064(14) -0.0039(15)
O1L 0.038(2) 0.062(3) 0.064(4) -0.008(3) -0.002(2) -0.021(2)
O2 0.0253(17) 0.0265(18) 0.0229(19) -0.0107(16) -0.0066(15) -0.0034(14)
O2L 0.027(2) 0.036(2) 0.072(3) -0.003(2) -0.020(2) -0.0073(18)
O3 0.0256(18) 0.0282(19) 0.0187(18) -0.0079(16) -0.0053(14) -0.0032(14)
O3L 0.036(2) 0.048(3) 0.063(3) -0.036(3) 0.003(2) -0.0098(19)
O4 0.0256(18) 0.0269(19) 0.0212(19) -0.0078(16) -0.0026(15) -0.0037(14)
O4L 0.110(5) 0.053(3) 0.076(5) -0.028(4) 0.029(4) -0.029(3)
O5 0.0245(17) 0.0277(19) 0.0237(19) -0.0076(17) -0.0060(15) -0.0038(14)
O6 0.0250(17) 0.0275(19) 0.0201(19) -0.0078(16) -0.0062(14) -0.0017(14)
O6L 0.218(19) 0.33(3) 0.161(16) -0.127(18) 0.055(13) -0.138(18)
O7 0.0324(19) 0.032(2) 0.027(2) -0.0167(18) -0.0114(16) 0.0062(16)
O7L 0.119(10) 0.38(3) 0.174(15) -0.122(18) 0.008(9) -0.098(14)
O8 0.0220(17) 0.0300(19) 0.028(2) -0.0137(17) -0.0076(15) -0.0032(14)
O9 0.0208(16) 0.0295(19) 0.027(2) -0.0121(17) -0.0057(15) -0.0002(14)
C1 0.032(3) 0.031(3) 0.017(3) -0.010(2) 0.002(2) -0.006(2)
C1L 0.039(3) 0.043(4) 0.069(5) -0.020(4) -0.011(3) -0.014(3)
C2 0.034(3) 0.038(3) 0.023(3) -0.017(3) -0.002(2) -0.001(2)
C2L 0.056(4) 0.044(4) 0.075(6) -0.004(4) -0.013(4) -0.023(3)
C3 0.048(4) 0.040(3) 0.022(3) -0.007(3) -0.005(3) 0.003(3)
C3L 0.023(3) 0.047(4) 0.082(6) -0.001(4) -0.020(3) -0.006(3)
C4 0.045(3) 0.039(3) 0.028(3) -0.009(3) 0.008(3) -0.009(3)
C4L 0.034(3) 0.064(5) 0.071(5) -0.031(4) -0.012(3) -0.010(3)
C5 0.033(3) 0.052(4) 0.031(3) -0.013(3) 0.004(3) -0.017(3)
C5L 0.047(4) 0.041(4) 0.059(5) -0.032(4) 0.002(3) -0.007(3)
C6 0.055(4) 0.043(4) 0.032(4) -0.012(3) 0.000(3) 0.008(3)
C6L 0.082(6) 0.063(5) 0.080(7) -0.035(5) -0.004(5) -0.019(5)
C7 0.029(3) 0.042(3) 0.022(3) -0.011(3) -0.001(2) -0.004(2)
C7L 0.070(6) 0.122(9) 0.061(6) -0.064(6) 0.025(4) -0.036(6)
C8 0.032(3) 0.061(4) 0.023(3) -0.003(3) -0.006(2) -0.015(3)
C8L 0.077(6) 0.075(6) 0.068(6) -0.031(5) 0.016(5) -0.025(5)
C9 0.031(3) 0.109(7) 0.047(5) -0.011(5) -0.012(3) -0.002(4)
C9L 0.095(9) 0.111(11) 0.158(15) -0.063(11) -0.017(9) -0.024(8)
C10 0.068(4) 0.040(4) 0.034(4) -0.018(3) -0.010(3) -0.012(3)
C10L 0.087(8) 0.109(9) 0.097(9) -0.023(8) -0.037(7) -0.025(7)
C11 0.043(3) 0.047(4) 0.031(3) -0.014(3) -0.007(3) 0.011(3)
C11L 0.093(8) 0.122(10) 0.075(8) -0.008(8) -0.031(6) -0.036(8)
C12 0.045(3) 0.045(4) 0.027(3) -0.011(3) -0.013(3) -0.008(3)
C12L 0.105(9) 0.125(11) 0.090(9) -0.012(9) -0.013(8) -0.059(9)
C13 0.048(4) 0.051(4) 0.031(4) -0.008(3) -0.016(3) 0.004(3)
C13L 0.128(12) 0.127(12) 0.073(8) -0.022(9) -0.015(8) -0.027(10)
C14L 0.128(12) 0.154(15) 0.090(10) -0.046(10) -0.046(9) -0.012(11)
C15 0.027(3) 0.025(3) 0.023(3) -0.006(2) -0.005(2) -0.004(2)
C15L 0.101(13) 0.22(2) 0.40(4) -0.21(3) 0.050(18) -0.038(14)
C16 0.028(3) 0.033(3) 0.025(3) -0.007(3) -0.007(2) -0.002(2)
C16L 0.095(14) 0.57(7) 0.19(3) 0.23(4) -0.041(16) -0.03(3)
C17 0.038(3) 0.038(3) 0.033(3) -0.006(3) -0.017(3) -0.005(3)
C17L 0.118(13) 0.23(2) 0.094(12) 0.019(14) -0.014(10) -0.040(14)
C18 0.034(3) 0.039(3) 0.035(3) -0.004(3) -0.012(3) 0.001(3)
C18L 0.139(14) 0.29(3) 0.099(12) -0.108(16) 0.007(10) -0.076(16)
C19 0.033(3) 0.031(3) 0.035(3) -0.009(3) -0.007(2) 0.004(2)
C19L 0.321(19) 1.07(6) 0.066(11) 0.01(3) -0.046(17) -0.500
C20 0.032(3) 0.027(3) 0.021(3) -0.003(2) -0.004(2) -0.001(2)
C21 0.034(3) 0.030(3) 0.029(3) -0.011(3) -0.006(2) -0.001(2)
C22 0.044(3) 0.033(3) 0.038(4) -0.011(3) -0.012(3) 0.002(3)
C24 0.033(3) 0.042(3) 0.034(3) -0.018(3) -0.008(2) -0.003(2)
C25 0.041(3) 0.041(3) 0.036(3) -0.014(3) -0.016(3) -0.001(3)
C26 0.062(4) 0.058(4) 0.030(4) -0.018(3) -0.011(3) -0.008(3)
C28 0.026(3) 0.029(3) 0.036(3) -0.018(3) -0.003(2) 0.005(2)
C29 0.030(3) 0.036(3) 0.030(3) -0.012(3) -0.002(2) 0.001(2)
C30 0.030(3) 0.050(4) 0.041(4) -0.014(3) 0.003(3) -0.002(3)
C31 0.024(3) 0.056(4) 0.055(4) -0.014(4) 0.002(3) -0.009(3)
C33 0.058(4) 0.052(4) 0.048(4) -0.017(4) -0.024(3) 0.010(3)
C34 0.035(3) 0.044(3) 0.027(3) -0.013(3) -0.005(2) 0.004(3)
C35 0.076(5) 0.062(5) 0.034(4) -0.024(4) -0.017(4) 0.016(4)
C36 0.052(4) 0.045(4) 0.052(4) -0.025(3) -0.024(3) -0.001(3)
C37 0.049(4) 0.039(4) 0.051(4) -0.025(3) -0.008(3) 0.006(3)
C38 0.037(3) 0.033(3) 0.045(4) -0.011(3) -0.010(3) -0.002(3)
C40 0.048(4) 0.036(3) 0.040(4) -0.017(3) -0.010(3) -0.008(3)
C41 0.028(3) 0.037(3) 0.044(4) -0.012(3) -0.013(3) -0.002(2)
C43 0.033(3) 0.041(3) 0.042(4) -0.011(3) -0.011(3) -0.006(3)
C44 0.077(5) 0.083(6) 0.036(4) -0.010(4) -0.017(4) -0.040(5)
C46 0.024(2) 0.037(3) 0.036(3) -0.017(3) -0.009(2) 0.001(2)
C47 0.029(3) 0.044(4) 0.053(4) -0.014(3) -0.013(3) -0.001(3)
C48 0.027(3) 0.043(3) 0.035(3) -0.019(3) -0.009(2) 0.001(2)
C49 0.049(4) 0.049(4) 0.049(4) -0.025(4) -0.022(3) 0.001(3)
C50 0.053(4) 0.041(4) 0.045(4) -0.014(3) -0.018(3) 0.005(3)
C51 0.050(4) 0.032(3) 0.035(3) -0.016(3) -0.007(3) -0.001(3)
C52 0.053(4) 0.047(4) 0.029(3) -0.001(3) -0.008(3) -0.011(3)
C53 0.036(3) 0.048(4) 0.038(4) -0.016(3) -0.003(3) 0.004(3)
C54 0.063(4) 0.068(5) 0.032(4) -0.020(4) -0.021(3) -0.006(4)
C60 0.031(3) 0.046(4) 0.062(5) -0.018(4) -0.004(3) 0.001(3)
C61 0.048(4) 0.058(4) 0.046(4) -0.028(4) -0.019(3) 0.006(3)
C200 0.043(4) 0.086(6) 0.050(4) -0.039(4) -0.015(3) -0.009(4)
C300 0.040(3) 0.051(4) 0.068(5) -0.039(4) -0.028(3) 0.007(3)
C400 0.051(4) 0.054(4) 0.040(4) -0.018(4) -0.019(3) 0.014(3)

loop_
_geom_bond_atom_site_label_1
_geom_bond_atom_site_label_2
_geom_bond_distance
_geom_bond_site_symmetry_2
_geom_bond_publ_flag
Zn1 O2 1.970(4) . ?
Zn1 C41 1.977(6) . ?
Zn1 O6 2.067(4) . ?
Zn1 O4 2.365(4) . ?
Zn1 Si11 2.823(2) . ?
Zn1 Zn7 3.0018(13) . ?
Zn1 Zn8 3.0809(12) . ?
Zn2 O7 1.942(4) . ?
Zn2 C61 1.943(6) . ?
Zn2 O6 1.955(3) . ?
Zn3 C400 1.961(7) . ?
Zn3 O3 1.992(4) . ?
Zn3 O9 1.995(4) . ?
Zn3 O3L 2.199(4) . ?
Zn3 Zn6 3.0243(12) . ?
Zn4 O5 1.968(4) . ?
Zn4 O7 2.053(4) . ?
Zn4 O8 2.096(4) . ?
Zn4 O2L 2.115(4) . ?
Zn4 O1 2.146(3) . ?
Zn4 Si10 2.7068(16) . ?
Zn4 Zn5 2.9185(13) . ?
Zn4 Zn6 3.0902(14) . ?
Zn5 C40 1.956(6) . ?
Zn5 O1 1.973(4) . ?
Zn5 O5 2.097(4) . ?
Zn5 O4 2.364(4) . ?
Zn5 Si11 2.7979(15) . ?
Zn6 C200 1.942(6) . ?
Zn6 O8 1.968(4) . ?
Zn6 O3 2.006(4) . ?
Zn6 Si12 2.9115(16) . ?
Zn7 O9 1.938(4) . ?
Zn7 C300 1.969(6) . ?
Zn7 O2 1.985(3) . ?
Zn7 Si10 2.9851(16) . ?
Zn8 O4 1.856(4) . ?
Zn8 C60 1.921(7) . ?
Si1 N2 1.755(5) . ?
Si1 C52 1.863(7) . ?
Si1 C53 1.863(6) . ?
Si1 C43 1.867(6) . ?
Si2 N1 1.760(4) . ?
Si2 C10 1.862(7) . ?
Si2 C6 1.873(7) . ?
Si2 C11 1.882(7) . ?
Si9 N3 1.763(5) . ?
Si9 C38 1.853(7) . ?
Si9 C36 1.860(7) . ?
Si9 C37 1.879(7) . ?
Si10 O8 1.632(3) . ?
Si10 O9 1.639(4) . ?
Si10 O7 1.639(4) . ?
Si10 N3 1.724(4) . ?
Si11 O5 1.619(4) . ?
Si11 O6 1.626(4) . ?
Si11 O4 1.663(4) . ?
Si11 N2 1.727(5) . ?
Si12 O3 1.628(4) . ?
Si12 O1 1.636(4) . ?
Si12 O2 1.636(3) . ?
Si12 N1 1.737(4) . ?
N1 C1 1.472(7) . ?
N2 C15 1.446(7) . ?
N3 C28 1.452(7) . ?
O1L C4L 1.416(9) . ?
O1L C2L 1.435(10) . ?
O2L C1L 1.443(8) . ?
O2L C3L 1.452(8) . ?
O3L C5L 1.447(7) . ?
O3L C7L 1.534(11) . ?
O4L C8L 1.406(10) . ?
O4L C6L 1.414(13) . ?
O6L C16L 1.25(3) . ?
O6L C18L 1.36(3) . ?
O7L C19L 1.16(4) . ?
O7L C17L 1.46(2) . ?
C1 C7 1.399(8) . ?
C1 C2 1.412(9) . ?
C1L C2L 1.482(11) . ?
C2 C3 1.396(9) . ?
C2 C12 1.521(8) . ?
C3 C4 1.372(10) . ?
C3L C4L 1.470(11) . ?
C4 C5 1.371(10) . ?
C5 C7 1.402(9) . ?
C5L C6L 1.510(11) . ?
C7 C8 1.522(9) . ?
C7L C8L 1.451(12) . ?
C8 C9 1.530(10) . ?
C8 C44 1.530(10) . ?
C9L C10L 1.36(2) . ?
C9L C14L 1.40(2) . ?
C9L C15L 1.42(2) . ?
C10L C11L 1.359(19) . ?
C11L C12L 1.40(2) . ?
C12 C13 1.529(9) . ?
C12 C54 1.544(8) . ?
C12L C13L 1.280(19) . ?
C13L C14L 1.40(2) . ?
C15 C20 1.420(8) . ?
C15 C16 1.425(8) . ?
C16 C17 1.382(8) . ?
C16 C24 1.539(8) . ?
C16L C17L 1.22(3) . ?
C17 C18 1.380(9) . ?
C18 C19 1.381(9) . ?
C18L C19L 1.31(2) . ?
C19 C20 1.391(8) . ?
C20 C21 1.536(8) . ?
C21 C51 1.534(8) . ?
C21 C22 1.536(9) . ?
C24 C25 1.530(9) . ?
C24 C26 1.540(9) . ?
C28 C46 1.405(8) . ?
C28 C29 1.410(9) . ?
C29 C30 1.393(9) . ?
C29 C34 1.541(9) . ?
C30 C31 1.393(11) . ?
C31 C47 1.391(10) . ?
C33 C34 1.507(10) . ?
C34 C35 1.538(8) . ?
C46 C47 1.398(8) . ?
C46 C48 1.518(9) . ?
C48 C50 1.530(9) . ?
C48 C49 1.538(8) . ?
